data_7107180
loop_
_publ_author_name
'Jinsong Hu'
'Ling Qin'
'Mingdao Zhang'
'Xiaoqiang Yao'
'Yizhi Li'
'Zijian Guo'
'Hegen Zheng'
'Ziling Xue'

_publ_section_title
;
 Three self-penetrated, interlocked, and polycatenated supramolecular
 isomers via one-pot synthesis and crystallization
;
_journal_name_full Chem.Commun.
_journal_page_first 681
_journal_paper_doi 10.1039/c1cc16147d
_journal_volume 48
_journal_year 2012
_chemical_formula_moiety 'C59 H40 Cd2 F12 N4 O12'
_chemical_formula_sum 'C59 H40 Cd2 F12 N4 O12'
_chemical_formula_weight 1449.75
_chemical_name_systematic
;
?
;
_space_group_IT_number 15
_symmetry_cell_setting monoclinic
_symmetry_space_group_name_Hall '-C 2yc'
_symmetry_space_group_name_H-M 'C 1 2/c 1'
_atom_sites_solution_hydrogens geom
_atom_sites_solution_primary direct
_atom_sites_solution_secondary difmap
_audit_creation_method SHELXL-97
_cell_angle_alpha 90.00
_cell_angle_beta 98.4840(10)
_cell_angle_gamma 90.00
_cell_formula_units_Z 8
_cell_length_a 20.5470(15)
_cell_length_b 19.6754(14)
_cell_length_c 36.407(3)
_cell_measurement_reflns_used 8153
_cell_measurement_temperature 291(2)
_cell_measurement_theta_max 22.48
_cell_measurement_theta_min 2.34
_cell_volume 14557.2(19)
_computing_cell_refinement 'SMART (Bruker, 2000)'
_computing_data_collection 'SMART (Bruker, 2000)'
_computing_data_reduction 'SMART (Bruker, 2000)'
_computing_molecular_graphics SHELXTL
_computing_publication_material SHELXTL
_computing_structure_refinement 'SHELXL-97 (Sheldrick, 1997)'
_computing_structure_solution 'SHELXS-97 (Sheldrick, 1990)'
_diffrn_ambient_temperature 291(2)
_diffrn_measured_fraction_theta_full 0.996
_diffrn_measured_fraction_theta_max 0.996
_diffrn_measurement_device_type 'CCD area detector'
_diffrn_measurement_method 'phi and omega scans'
_diffrn_radiation_monochromator graphite
_diffrn_radiation_source 'fine-focus sealed tube'
_diffrn_radiation_type MoK\a
_diffrn_radiation_wavelength 0.71073
_diffrn_reflns_av_R_equivalents 0.0360
_diffrn_reflns_av_sigmaI/netI 0.0657
_diffrn_reflns_limit_h_max 25
_diffrn_reflns_limit_h_min -17
_diffrn_reflns_limit_k_max 22
_diffrn_reflns_limit_k_min -24
_diffrn_reflns_limit_l_max 43
_diffrn_reflns_limit_l_min -44
_diffrn_reflns_number 38949
_diffrn_reflns_theta_full 26.00
_diffrn_reflns_theta_max 26.00
_diffrn_reflns_theta_min 1.74
_exptl_absorpt_coefficient_mu 0.668
_exptl_absorpt_correction_T_max 0.8616
_exptl_absorpt_correction_T_min 0.8455
_exptl_absorpt_correction_type multi-scan
_exptl_absorpt_process_details 'SADABS; Bruker, 2000'
_exptl_crystal_colour colorless
_exptl_crystal_density_diffrn 1.323
_exptl_crystal_density_method 'not measured'
_exptl_crystal_description block
_exptl_crystal_F_000 5776
_exptl_crystal_size_max 0.26
_exptl_crystal_size_mid 0.24
_exptl_crystal_size_min 0.23
_platon_squeeze_details
;
;
_refine_diff_density_max 1.263
_refine_diff_density_min -0.867
_refine_diff_density_rms 0.075
_refine_ls_extinction_method none
_refine_ls_goodness_of_fit_ref 1.003
_refine_ls_hydrogen_treatment constr
_refine_ls_matrix_type full
_refine_ls_number_parameters 833
_refine_ls_number_reflns 14271
_refine_ls_number_restraints 5
_refine_ls_restrained_S_all 1.034
_refine_ls_R_factor_all 0.0754
_refine_ls_R_factor_gt 0.0489
_refine_ls_shift/su_max 0.000
_refine_ls_shift/su_mean 0.000
_refine_ls_structure_factor_coef Fsqd
_refine_ls_weighting_details 'calc w=1/[\s^2^(Fo^2^)+(0.0512P)^2^+0.0000P] where P=(Fo^2^+2Fc^2^)/3'
_refine_ls_weighting_scheme calc
_refine_ls_wR_factor_gt 0.1151
_refine_ls_wR_factor_ref 0.1198
_reflns_number_gt 8529
_reflns_number_total 14271
_reflns_threshold_expression >2sigma(I)
_cod_data_source_file c1cc16147d.txt
_cod_data_source_block hjs
_cod_original_cell_volume 14557.3(18)
_cod_original_sg_symbol_Hall '-C 2yc '
_cod_original_sg_symbol_H-M 'C 2/c'
_cod_database_code 7107180

loop_
_symmetry_equiv_pos_as_xyz
'x, y, z'
'-x, y, -z+1/2'
'x+1/2, y+1/2, z'
'-x+1/2, y+1/2, -z+1/2'
'-x, -y, -z'
'x, -y, z-1/2'
'-x+1/2, -y+1/2, -z'
'x+1/2, -y+1/2, z-1/2'

loop_
_atom_site_label
_atom_site_type_symbol
_atom_site_fract_x
_atom_site_fract_y
_atom_site_fract_z
_atom_site_U_iso_or_equiv
_atom_site_adp_type
_atom_site_occupancy
_atom_site_symmetry_multiplicity
_atom_site_calc_flag
_atom_site_refinement_flags
_atom_site_disorder_group
C40 C 0.3013(3) 0.5287(2) 0.51958(14) 0.0620(13) Uani 1 1 d . .
O4 O 0.26942(17) 0.56232(18) 0.49414(11) 0.0819(11) Uani 1 1 d . .
O3 O 0.36206(17) 0.53472(17) 0.52810(9) 0.076 Uani 1 1 d U .
C1 C 0.3089(2) 0.7701(2) 0.45765(14) 0.0656(13) Uani 1 1 d . .
H1 H 0.3411 0.7844 0.4767 0.079 Uiso 1 1 calc R .
C2 C 0.2709(2) 0.8183(2) 0.43813(14) 0.0635(13) Uani 1 1 d . .
H2 H 0.2773 0.8640 0.4441 0.076 Uiso 1 1 calc R .
C3 C 0.2229(2) 0.7991(2) 0.40952(12) 0.0502(11) Uani 1 1 d . .
C4 C 0.2160(2) 0.7304(2) 0.40161(13) 0.0568(12) Uani 1 1 d . .
H4 H 0.1847 0.7152 0.3823 0.068 Uiso 1 1 calc R .
C5 C 0.2563(2) 0.6855(2) 0.42288(13) 0.0605(13) Uani 1 1 d . .
H5 H 0.2511 0.6395 0.4173 0.073 Uiso 1 1 calc R .
C6 C 0.1355(2) 0.8288(2) 0.36237(13) 0.0583(12) Uani 1 1 d . .
H6A H 0.1096 0.7928 0.3713 0.070 Uiso 1 1 calc R .
H6B H 0.1541 0.8119 0.3412 0.070 Uiso 1 1 calc R .
C7 C 0.0926(2) 0.8897(2) 0.35119(12) 0.0480(11) Uani 1 1 d U .
C8 C 0.0381(2) 0.8700(2) 0.31925(13) 0.0572(12) Uani 1 1 d . .
H8B H -0.0003 0.8984 0.3201 0.069 Uiso 1 1 calc R .
H8A H 0.0534 0.8774 0.2956 0.069 Uiso 1 1 calc R .
C9 C -0.0270(2) 0.7735(2) 0.29759(12) 0.0527(11) Uani 1 1 d . .
C10 C -0.0764(2) 0.8093(2) 0.27688(13) 0.0589(12) Uani 1 1 d . .
H10 H -0.0781 0.8564 0.2782 0.071 Uiso 1 1 calc R .
C11 C -0.1232(2) 0.7737(2) 0.25412(12) 0.0562(12) Uani 1 1 d . .
H11 H -0.1569 0.7981 0.2401 0.067 Uiso 1 1 calc R .
C12 C -0.0738(2) 0.6735(2) 0.27084(13) 0.0592(12) Uani 1 1 d . .
H12 H -0.0719 0.6266 0.2684 0.071 Uiso 1 1 calc R .
C13 C -0.0265(2) 0.7044(2) 0.29448(13) 0.0605(12) Uani 1 1 d . .
H13 H 0.0063 0.6790 0.3085 0.073 Uiso 1 1 calc R .
C14 C 0.1283(2) 0.9510(2) 0.33882(15) 0.0730(14) Uani 1 1 d U .
H14B H 0.0967 0.9850 0.3283 0.088 Uiso 1 1 calc R .
H14A H 0.1561 0.9709 0.3599 0.088 Uiso 1 1 calc R .
C15 C 0.1918(3) 0.9799(2) 0.29108(14) 0.0681(14) Uani 1 1 d . .
C16 C 0.2432(3) 0.9610(3) 0.27495(16) 0.0895(18) Uani 1 1 d . .
H16 H 0.2595 0.9169 0.2775 0.107 Uiso 1 1 calc R .
C17 C 0.2714(3) 1.0081(3) 0.25453(16) 0.0877(17) Uani 1 1 d . .
H17 H 0.3078 0.9943 0.2440 0.105 Uiso 1 1 calc R .
C18 C 0.2009(3) 1.0888(3) 0.26444(15) 0.0806(16) Uani 1 1 d . .
H18 H 0.1842 1.1327 0.2609 0.097 Uiso 1 1 calc R .
C19 C 0.1701(3) 1.0434(3) 0.28720(15) 0.0810(16) Uani 1 1 d . .
H19 H 0.1356 1.0581 0.2991 0.097 Uiso 1 1 calc R .
C20 C 0.0583(2) 0.9090(2) 0.38559(12) 0.0644(13) Uani 1 1 d . .
H20B H 0.0286 0.8732 0.3908 0.077 Uiso 1 1 calc R .
H20A H 0.0910 0.9158 0.4074 0.077 Uiso 1 1 calc R .
C21A C -0.0168(9) 0.9941(8) 0.3982(5) 0.058(6) Uani 0.56(3) 1 d PG 1
C22A C -0.0572(11) 1.0485(9) 0.3855(4) 0.087(6) Uani 0.56(3) 1 d PG 1
H22 H -0.0575 1.0648 0.3615 0.104 Uiso 0.56(3) 1 calc PR 1
C23A C -0.0970(10) 1.0784(10) 0.4086(4) 0.092(7) Uani 0.56(3) 1 d PG 1
H23 H -0.1240 1.1148 0.4001 0.111 Uiso 0.56(3) 1 calc PR 1
N4A N -0.0965(8) 1.0541(11) 0.4445(4) 0.054(6) Uani 0.56(3) 1 d PG 1
C24A C -0.0562(8) 0.9997(10) 0.4572(4) 0.058(5) Uani 0.56(3) 1 d PG 1
H24 H -0.0558 0.9834 0.4812 0.070 Uiso 0.56(3) 1 calc PR 1
C25A C -0.0163(8) 0.9698(8) 0.4341(5) 0.052(4) Uani 0.56(3) 1 d PG 1
H25 H 0.0107 0.9334 0.4426 0.063 Uiso 0.56(3) 1 calc PR 1
C21B C -0.0066(15) 0.9943(16) 0.4081(10) 0.083(9) Uani 0.44(3) 1 d P 2
C22B C -0.0223(16) 1.0620(12) 0.4003(8) 0.097(7) Uani 0.44(3) 1 d P 2
H22A H -0.0088 1.0859 0.3807 0.116 Uiso 0.44(3) 1 calc PR 2
C23B C -0.0576(16) 1.0881(11) 0.4232(8) 0.097(8) Uani 0.44(3) 1 d P 2
H23A H -0.0628 1.1349 0.4205 0.116 Uiso 0.44(3) 1 calc PR 2
N4B N -0.0855(14) 1.0649(15) 0.4474(6) 0.055(6) Uani 0.44(3) 1 d P 2
C24B C -0.0764(15) 1.0021(16) 0.4502(8) 0.067(8) Uani 0.44(3) 1 d P 2
H24A H -0.0999 0.9804 0.4667 0.080 Uiso 0.44(3) 1 calc PR 2
C25B C -0.0364(17) 0.9593(13) 0.4324(8) 0.078(9) Uani 0.44(3) 1 d P 2
H25A H -0.0312 0.9129 0.4368 0.094 Uiso 0.44(3) 1 calc PR 2
C26 C 0.4517(3) 0.7041(2) 0.52823(15) 0.0622(13) Uani 1 1 d . .
C27 C 0.5041(2) 0.7453(2) 0.55058(13) 0.0608(13) Uani 1 1 d . .
C28 C 0.5669(2) 0.7452(2) 0.54268(14) 0.0686(14) Uani 1 1 d . .
H28 H 0.5775 0.7184 0.5233 0.082 Uiso 1 1 calc R .
C29 C 0.6149(3) 0.7842(3) 0.56291(15) 0.0795(16) Uani 1 1 d . .
H29 H 0.6573 0.7837 0.5568 0.095 Uiso 1 1 calc R .
C30 C 0.6016(3) 0.8239(3) 0.59187(14) 0.0750(15) Uani 1 1 d . .
C31 C 0.5394(3) 0.8235(3) 0.60054(15) 0.0875(18) Uani 1 1 d . .
H31 H 0.5297 0.8490 0.6205 0.105 Uiso 1 1 calc R .
C32 C 0.4900(3) 0.7849(3) 0.57967(16) 0.0801(16) Uani 1 1 d . .
H32 H 0.4474 0.7860 0.5854 0.096 Uiso 1 1 calc R .
C33 C 0.6580(3) 0.8648(3) 0.61344(15) 0.0834(18) Uani 1 1 d . .
C34 C 0.6989(3) 0.9007(3) 0.58706(15) 0.0799(16) Uani 1 1 d . .
C35 C 0.7667(3) 0.9082(3) 0.59495(15) 0.0938(19) Uani 1 1 d . .
H35 H 0.7899 0.8865 0.6155 0.113 Uiso 1 1 calc R .
C36 C 0.7997(3) 0.9477(3) 0.57229(16) 0.0854(17) Uani 1 1 d . .
H36 H 0.8452 0.9520 0.5776 0.102 Uiso 1 1 calc R .
C37 C 0.7662(3) 0.9808(2) 0.54192(14) 0.0676(14) Uani 1 1 d . .
C38 C 0.6990(3) 0.9722(3) 0.53400(14) 0.0742(15) Uani 1 1 d . .
H38 H 0.6755 0.9940 0.5136 0.089 Uiso 1 1 calc R .
C39 C 0.6665(3) 0.9316(3) 0.55612(15) 0.0815(16) Uani 1 1 d . .
H39 H 0.6214 0.9251 0.5498 0.098 Uiso 1 1 calc R .
C41 C 0.6995(4) 0.8136(4) 0.6391(2) 0.110(2) Uani 1 1 d . .
C42 C 0.6346(4) 0.9216(4) 0.63706(19) 0.109(3) Uani 1 1 d . .
C43 C -0.2963(3) 0.7265(3) 0.17526(15) 0.0676(14) Uani 1 1 d . .
C44 C -0.3514(2) 0.7640(2) 0.15182(14) 0.0661(13) Uani 1 1 d . .
C45 C -0.4077(3) 0.7305(3) 0.13693(19) 0.104(2) Uani 1 1 d . .
H45 H -0.4118 0.6844 0.1418 0.125 Uiso 1 1 calc R .
C46 C -0.4583(3) 0.7635(3) 0.1150(2) 0.117(2) Uani 1 1 d . .
H46 H -0.4956 0.7393 0.1050 0.141 Uiso 1 1 calc R .
C47 C -0.4546(3) 0.8316(3) 0.10750(17) 0.0899(19) Uani 1 1 d . .
C48 C -0.3985(3) 0.8657(3) 0.12245(16) 0.0818(16) Uani 1 1 d . .
H48 H -0.3947 0.9119 0.1178 0.098 Uiso 1 1 calc R .
C49 C -0.3473(2) 0.8320(2) 0.14446(14) 0.0685(14) Uani 1 1 d . .
H49 H -0.3098 0.8560 0.1543 0.082 Uiso 1 1 calc R .
C50 C -0.5097(3) 0.8729(3) 0.0832(2) 0.103(2) Uani 1 1 d . .
C51 C -0.5330(3) 0.9316(3) 0.10681(17) 0.0869(18) Uani 1 1 d . .
C52 C -0.5313(3) 0.9224(3) 0.14446(17) 0.0878(18) Uani 1 1 d . .
H52 H -0.5121 0.8832 0.1555 0.105 Uiso 1 1 calc R .
C53 C -0.5571(3) 0.9691(3) 0.16605(15) 0.0808(16) Uani 1 1 d . .
H53 H -0.5547 0.9615 0.1914 0.097 Uiso 1 1 calc R .
C54 C -0.5864(2) 1.0271(2) 0.15061(14) 0.0610(13) Uani 1 1 d . .
C55 C -0.5876(2) 1.0367(3) 0.11328(15) 0.0778(16) Uani 1 1 d . .
H55 H -0.6071 1.0758 0.1023 0.093 Uiso 1 1 calc R .
C56 C -0.5608(3) 0.9902(3) 0.09154(15) 0.098(2) Uani 1 1 d . .
H56 H -0.5616 0.9987 0.0663 0.118 Uiso 1 1 calc R .
C57 C -0.6215(2) 1.0745(2) 0.17374(15) 0.0618(13) Uani 1 1 d . .
C58 C -0.5700(5) 0.8301(6) 0.0706(3) 0.153(4) Uani 1 1 d . .
C59 C -0.4811(5) 0.8984(5) 0.0488(2) 0.126(3) Uani 1 1 d . .
Cd1 Cd 0.362869(16) 0.625295(15) 0.486434(9) 0.05192(11) Uani 1 1 d U .
Cd2 Cd -0.199876(16) 0.647828(16) 0.211822(9) 0.05410(12) Uani 1 1 d U .
F1 F 0.7328(2) 0.7715(2) 0.62090(12) 0.1201(13) Uani 1 1 d . .
F2 F 0.7426(2) 0.8427(2) 0.66578(10) 0.1514(18) Uani 1 1 d . .
F3 F 0.6610(2) 0.77446(18) 0.65728(9) 0.1343(15) Uani 1 1 d . .
F4 F 0.6098(2) 0.89848(19) 0.66682(10) 0.1447(17) Uani 1 1 d . .
F5 F 0.6843(2) 0.96328(19) 0.65089(9) 0.1340(15) Uani 1 1 d . .
F6 F 0.5886(2) 0.95916(18) 0.61760(11) 0.1128(13) Uani 1 1 d . .
F7 F -0.5600(2) 0.7788(3) 0.04882(14) 0.201(3) Uani 1 1 d . .
F8 F -0.5943(2) 0.8024(3) 0.09977(17) 0.152(2) Uani 1 1 d . .
F9 F -0.6203(2) 0.8663(2) 0.05338(15) 0.194(3) Uani 1 1 d . .
F10 F -0.4536(2) 0.8471(2) 0.03291(11) 0.173(2) Uani 1 1 d . .
F11 F -0.4401(3) 0.9480(3) 0.05575(12) 0.1443(18) Uani 1 1 d . .
F12 F -0.5302(2) 0.9196(3) 0.02196(10) 0.182(2) Uani 1 1 d . .
N1 N 0.30256(17) 0.70305(17) 0.45096(10) 0.0543(9) Uani 1 1 d . .
N2 N -0.12349(17) 0.70676(18) 0.25078(10) 0.0521(9) Uani 1 1 d . .
N3 N 0.2511(2) 1.0720(2) 0.24843(11) 0.0646(11) Uani 1 1 d . .
O1 O 0.46705(16) 0.66712(18) 0.50316(11) 0.0814(10) Uani 1 1 d . .
O2 O 0.39441(17) 0.70728(18) 0.53502(9) 0.0841(10) Uani 1 1 d U .
O5 O -0.24917(18) 0.75839(18) 0.19180(10) 0.0849(10) Uani 1 1 d U .
O6 O -0.29941(17) 0.66327(17) 0.17623(10) 0.084 Uani 1 1 d . .
O7 O -0.62447(19) 1.05864(16) 0.20592(11) 0.0839(11) Uani 1 1 d . .
O8 O -0.6459(2) 1.12739(18) 0.16021(10) 0.0974(13) Uani 1 1 d . .
O9 O 0.18700(15) 0.84887(14) 0.39108(9) 0.0602(8) Uani 1 1 d . .
O10 O 0.02083(16) 0.80106(15) 0.32244(9) 0.0729(9) Uani 1 1 d . .
O11 O 0.16659(18) 0.93014(16) 0.31216(10) 0.0820(11) Uani 1 1 d . .
O12 O 0.0242(2) 0.96832(18) 0.37639(10) 0.0978(13) Uani 1 1 d . .

loop_
_atom_site_aniso_label
_atom_site_aniso_U_11
_atom_site_aniso_U_22
_atom_site_aniso_U_33
_atom_site_aniso_U_23
_atom_site_aniso_U_13
_atom_site_aniso_U_12
C40 0.070(4) 0.062(3) 0.059(3) -0.012(3) 0.025(3) -0.024(3)
O4 0.068(2) 0.086(3) 0.094(3) 0.030(2) 0.020(2) -0.012(2)
O3 0.067 0.090 0.072 -0.014 0.010 0.032
C1 0.060(3) 0.056(3) 0.073(4) -0.012(3) -0.014(3) -0.004(3)
C2 0.065(3) 0.039(2) 0.081(4) -0.007(2) -0.009(3) -0.001(2)
C3 0.046(3) 0.047(3) 0.056(3) -0.003(2) 0.002(2) 0.001(2)
C4 0.056(3) 0.049(3) 0.061(3) -0.006(2) -0.006(2) -0.006(2)
C5 0.064(3) 0.043(3) 0.073(4) -0.009(2) 0.004(3) -0.004(2)
C6 0.056(3) 0.049(3) 0.066(3) -0.005(2) -0.001(3) -0.001(2)
C7 0.050(3) 0.042(2) 0.051(3) 0.0053(19) 0.002(2) -0.0029(19)
C8 0.061(3) 0.051(3) 0.058(3) 0.009(2) 0.004(2) 0.001(2)
C9 0.053(3) 0.057(3) 0.047(3) 0.003(2) 0.002(2) -0.005(2)
C10 0.064(3) 0.049(3) 0.064(3) -0.001(2) 0.008(3) -0.003(2)
C11 0.051(3) 0.058(3) 0.059(3) 0.004(2) 0.006(2) 0.000(2)
C12 0.067(3) 0.048(3) 0.063(3) 0.003(2) 0.011(3) 0.002(3)
C13 0.062(3) 0.056(3) 0.061(3) 0.007(2) 0.000(3) 0.002(2)
C14 0.067(3) 0.066(3) 0.088(4) -0.011(3) 0.021(3) -0.007(2)
C15 0.084(4) 0.054(3) 0.068(4) 0.000(3) 0.016(3) -0.016(3)
C16 0.091(4) 0.080(4) 0.107(5) 0.023(3) 0.047(4) -0.006(3)
C17 0.082(4) 0.084(4) 0.101(5) 0.024(3) 0.028(4) -0.002(3)
C18 0.080(4) 0.069(3) 0.097(4) 0.003(3) 0.026(4) -0.009(3)
C19 0.069(4) 0.091(4) 0.089(4) 0.000(3) 0.036(3) 0.001(3)
C20 0.076(3) 0.064(3) 0.050(3) 0.005(2) -0.001(3) 0.008(3)
C21A 0.079(12) 0.059(10) 0.042(9) -0.001(6) 0.026(8) 0.020(7)
C22A 0.115(14) 0.089(11) 0.061(9) 0.030(8) 0.029(9) 0.059(10)
C23A 0.119(14) 0.090(10) 0.073(11) 0.034(8) 0.032(9) 0.058(11)
N4A 0.067(10) 0.040(8) 0.057(9) 0.001(6) 0.020(6) 0.001(8)
C24A 0.049(9) 0.070(9) 0.050(9) 0.009(7) -0.007(7) 0.025(7)
C25A 0.047(9) 0.052(7) 0.058(9) 0.013(6) 0.006(7) 0.002(6)
C21B 0.078(14) 0.11(2) 0.067(17) -0.001(13) 0.021(13) 0.030(13)
C22B 0.12(2) 0.095(13) 0.084(16) -0.004(12) 0.043(14) 0.002(13)
C23B 0.14(2) 0.072(10) 0.092(17) -0.006(10) 0.053(16) 0.004(12)
N4B 0.057(10) 0.045(11) 0.072(13) -0.001(8) 0.033(9) -0.009(8)
C24B 0.070(18) 0.092(14) 0.040(10) 0.019(10) 0.011(12) 0.040(14)
C25B 0.086(18) 0.084(15) 0.065(14) 0.005(11) 0.014(12) 0.042(15)
C26 0.059(3) 0.062(3) 0.064(4) 0.021(3) 0.003(3) -0.017(3)
C27 0.067(3) 0.059(3) 0.056(3) 0.011(2) 0.010(3) -0.019(3)
C28 0.064(3) 0.079(3) 0.061(3) -0.009(3) 0.007(3) -0.018(3)
C29 0.069(4) 0.097(4) 0.074(4) -0.004(3) 0.014(3) -0.028(3)
C30 0.084(4) 0.084(4) 0.058(3) 0.006(3) 0.014(3) -0.042(3)
C31 0.111(5) 0.086(4) 0.071(4) -0.007(3) 0.031(4) -0.041(4)
C32 0.082(4) 0.074(3) 0.088(4) 0.003(3) 0.024(3) -0.030(3)
C33 0.106(5) 0.089(4) 0.053(3) 0.008(3) 0.007(3) -0.049(4)
C34 0.091(4) 0.088(4) 0.057(4) 0.011(3) -0.002(3) -0.046(3)
C35 0.099(5) 0.099(4) 0.074(4) 0.024(3) -0.018(3) -0.045(4)
C36 0.075(4) 0.096(4) 0.082(4) 0.011(3) 0.001(3) -0.043(3)
C37 0.071(4) 0.066(3) 0.065(4) -0.003(3) 0.010(3) -0.027(3)
C38 0.075(4) 0.086(4) 0.060(3) 0.013(3) 0.005(3) -0.029(3)
C39 0.078(4) 0.097(4) 0.067(4) 0.011(3) 0.002(3) -0.040(3)
C41 0.130(7) 0.112(6) 0.079(5) 0.023(5) -0.009(5) -0.059(5)
C42 0.157(8) 0.110(6) 0.065(5) -0.004(4) 0.029(5) -0.070(6)
C43 0.058(3) 0.067(3) 0.080(4) 0.000(3) 0.017(3) 0.012(3)
C44 0.056(3) 0.059(3) 0.083(4) -0.016(3) 0.009(3) 0.011(3)
C45 0.068(4) 0.063(3) 0.170(7) -0.023(4) -0.025(4) 0.014(3)
C46 0.067(4) 0.090(5) 0.180(7) -0.047(5) -0.029(4) 0.017(4)
C47 0.072(4) 0.084(4) 0.105(5) -0.044(4) -0.017(3) 0.034(3)
C48 0.078(4) 0.071(3) 0.091(4) -0.013(3) -0.003(3) 0.025(3)
C49 0.062(3) 0.068(3) 0.073(4) -0.016(3) 0.004(3) 0.006(3)
C50 0.083(4) 0.118(5) 0.100(5) -0.032(4) -0.014(4) 0.054(4)
C51 0.086(4) 0.095(4) 0.074(4) -0.022(3) -0.009(3) 0.047(3)
C52 0.098(4) 0.071(4) 0.093(5) 0.004(3) 0.010(4) 0.045(3)
C53 0.097(4) 0.073(3) 0.074(4) 0.005(3) 0.019(3) 0.033(3)
C54 0.054(3) 0.061(3) 0.069(4) -0.001(3) 0.011(3) 0.015(2)
C55 0.078(4) 0.085(4) 0.071(4) 0.007(3) 0.013(3) 0.044(3)
C56 0.103(5) 0.122(5) 0.066(4) -0.002(3) 0.001(3) 0.065(4)
C57 0.055(3) 0.060(3) 0.071(4) -0.002(3) 0.011(3) 0.006(2)
C58 0.081(7) 0.168(10) 0.193(11) -0.065(8) -0.034(7) 0.047(7)
C59 0.126(7) 0.163(8) 0.083(6) -0.022(6) -0.004(6) 0.087(6)
Cd1 0.0468(2) 0.0523(2) 0.0582(2) 0.00230(16) 0.01268(16) -0.00170(15)
Cd2 0.0526(2) 0.0500(2) 0.0616(2) -0.00050(16) 0.01459(17) -0.00191(16)
F1 0.121(3) 0.121(3) 0.108(3) 0.031(2) -0.015(2) -0.037(3)
F2 0.196(4) 0.157(3) 0.080(3) 0.035(2) -0.050(3) -0.090(3)
F3 0.175(4) 0.134(3) 0.088(3) 0.047(2) 0.003(3) -0.068(3)
F4 0.233(5) 0.136(3) 0.075(2) -0.013(2) 0.055(3) -0.083(3)
F5 0.182(4) 0.128(3) 0.087(3) -0.023(2) 0.006(2) -0.088(3)
F6 0.150(4) 0.095(3) 0.097(3) -0.011(2) 0.033(3) -0.046(2)
F7 0.157(4) 0.201(4) 0.216(5) -0.146(4) -0.071(4) 0.069(4)
F8 0.069(3) 0.143(4) 0.229(6) -0.065(4) -0.022(3) 0.015(3)
F9 0.125(4) 0.213(5) 0.210(5) -0.084(4) -0.092(4) 0.086(3)
F10 0.174(4) 0.233(5) 0.107(3) -0.060(3) 0.007(3) 0.121(4)
F11 0.163(5) 0.191(5) 0.085(3) 0.006(3) 0.037(3) 0.063(4)
F12 0.186(4) 0.271(6) 0.077(3) -0.029(3) -0.021(3) 0.140(4)
N1 0.056(2) 0.046(2) 0.060(3) -0.0023(18) 0.004(2) -0.0013(18)
N2 0.057(2) 0.050(2) 0.051(2) -0.0013(18) 0.0129(19) -0.0035(19)
N3 0.062(3) 0.070(3) 0.064(3) 0.002(2) 0.017(2) -0.012(2)
O1 0.058(2) 0.084(2) 0.100(3) -0.018(2) 0.008(2) -0.0167(19)
O2 0.064(2) 0.1126(19) 0.076(2) -0.0152(18) 0.010(2) -0.026(2)
O5 0.066(2) 0.083(2) 0.099(3) -0.003(2) -0.010(2) 0.0077(19)
O6 0.070 0.065 0.113 0.014 -0.002 0.007
O7 0.110(3) 0.067(2) 0.084(3) 0.008(2) 0.046(2) 0.022(2)
O8 0.131(3) 0.088(3) 0.076(3) 0.012(2) 0.024(2) 0.065(2)
O9 0.0559(19) 0.0439(17) 0.075(2) -0.0008(16) -0.0090(17) -0.0006(15)
O10 0.080(2) 0.0531(19) 0.078(2) 0.0090(17) -0.015(2) -0.0081(18)
O11 0.088(3) 0.064(2) 0.102(3) -0.006(2) 0.041(2) -0.0070(19)
O12 0.126(3) 0.086(3) 0.090(3) 0.018(2) 0.043(3) 0.044(2)

loop_
_atom_type_symbol
_atom_type_description
_atom_type_scat_dispersion_real
_atom_type_scat_dispersion_imag
_atom_type_scat_source
C C 0.0033 0.0016 'International Tables Vol C Tables 4.2.6.8 and 6.1.1.4'
H H 0.0000 0.0000 'International Tables Vol C Tables 4.2.6.8 and 6.1.1.4'
N N 0.0061 0.0033 'International Tables Vol C Tables 4.2.6.8 and 6.1.1.4'
O O 0.0106 0.0060 'International Tables Vol C Tables 4.2.6.8 and 6.1.1.4'
Cd Cd -0.8075 1.2024 'International Tables Vol C Tables 4.2.6.8 and 6.1.1.4'
F F 0.0171 0.0103 'International Tables Vol C Tables 4.2.6.8 and 6.1.1.4'

loop_
_geom_angle_atom_site_label_1
_geom_angle_atom_site_label_2
_geom_angle_atom_site_label_3
_geom_angle
_geom_angle_site_symmetry_1
_geom_angle_site_symmetry_3
O4 C40 O3 122.2(4) . .
O4 C40 C37 119.8(5) . 3_445
O3 C40 C37 118.0(5) . 3_445
O4 C40 Cd1 61.1(2) . .
O3 C40 Cd1 61.4(3) . .
C37 C40 Cd1 172.9(3) 3_445 .
C40 O4 Cd1 91.1(3) . .
C40 O3 Cd1 90.8(3) . .
N1 C1 C2 123.8(4) . .
C1 C2 C3 119.7(4) . .
O9 C3 C2 117.2(4) . .
O9 C3 C4 125.1(4) . .
C2 C3 C4 117.7(4) . .
C5 C4 C3 118.5(4) . .
N1 C5 C4 124.6(4) . .
O9 C6 C7 108.6(3) . .
C6 C7 C14 115.0(4) . .
C6 C7 C8 109.6(3) . .
C14 C7 C8 107.8(4) . .
C6 C7 C20 106.9(3) . .
C14 C7 C20 109.7(4) . .
C8 C7 C20 107.6(4) . .
O10 C8 C7 110.0(3) . .
O10 C9 C13 116.2(4) . .
O10 C9 C10 124.9(4) . .
C13 C9 C10 118.8(4) . .
C11 C10 C9 118.0(4) . .
N2 C11 C10 124.0(4) . .
N2 C12 C13 123.4(4) . .
C12 C13 C9 119.3(5) . .
O11 C14 C7 108.7(4) . .
C19 C15 C16 119.4(5) . .
C19 C15 O11 125.1(5) . .
C16 C15 O11 115.5(5) . .
C15 C16 C17 118.5(5) . .
N3 C17 C16 125.6(5) . .
N3 C18 C19 123.3(5) . .
C15 C19 C18 118.7(5) . .
O12 C20 C7 106.5(4) . .
O12 C21A C22A 119.4(10) . .
O12 C21A C25A 120.5(10) . .
C22A C21A C25A 120.0 . .
C21A C22A C23A 120.0 . .
N4A C23A C22A 120.0 . .
C23A N4A C24A 120.0 . .
C23A N4A Cd1 117.2(8) . 3_455
C24A N4A Cd1 120.1(8) . 3_455
C25A C24A N4A 120.0 . .
C24A C25A C21A 120.0 . .
C25B C21B C22B 120.9(16) . .
C25B C21B O12 129(2) . .
C22B C21B O12 106(2) . .
C23B C22B C21B 112.7(17) . .
N4B C23B C22B 133.8(18) . .
N4B C23B C24B 35.4(9) . .
C22B C23B C24B 98.4(14) . .
C23B N4B C24B 110.6(14) . .
C23B N4B Cd1 125.6(19) . 3_455
C24B N4B Cd1 123.5(15) . 3_455
N4B C24B C25B 130.2(17) . .
N4B C24B C23B 34.0(9) . .
C25B C24B C23B 96.3(13) . .
C21B C25B C24B 110.7(16) . .
O2 C26 O1 121.8(5) . .
O2 C26 C27 119.7(5) . .
O1 C26 C27 118.5(5) . .
O2 C26 Cd1 63.7(3) . .
O1 C26 Cd1 58.1(3) . .
C27 C26 Cd1 176.5(4) . .
C28 C27 C32 118.3(5) . .
C28 C27 C26 121.0(5) . .
C32 C27 C26 120.6(5) . .
C27 C28 C29 120.9(5) . .
C30 C29 C28 121.4(5) . .
C31 C30 C29 118.4(5) . .
C31 C30 C33 123.4(5) . .
C29 C30 C33 118.2(5) . .
C30 C31 C32 120.5(5) . .
C27 C32 C31 120.4(5) . .
C30 C33 C42 113.3(6) . .
C30 C33 C34 111.3(4) . .
C42 C33 C34 105.1(4) . .
C30 C33 C41 106.1(5) . .
C42 C33 C41 109.1(6) . .
C34 C33 C41 112.0(5) . .
C39 C34 C35 118.5(5) . .
C39 C34 C33 118.4(5) . .
C35 C34 C33 122.9(5) . .
C36 C35 C34 120.1(5) . .
C37 C36 C35 120.9(5) . .
C36 C37 C38 118.5(5) . .
C36 C37 C40 120.7(5) . 3
C38 C37 C40 120.7(5) . 3
C39 C38 C37 120.5(5) . .
C34 C39 C38 121.5(5) . .
F1 C41 F2 107.3(7) . .
F1 C41 F3 105.9(6) . .
F2 C41 F3 105.2(6) . .
F1 C41 C33 112.8(6) . .
F2 C41 C33 114.0(6) . .
F3 C41 C33 111.0(6) . .
F6 C42 F4 107.2(7) . .
F6 C42 F5 107.6(6) . .
F4 C42 F5 105.2(5) . .
F6 C42 C33 111.5(6) . .
F4 C42 C33 113.2(6) . .
F5 C42 C33 111.7(6) . .
O5 C43 O6 122.3(5) . .
O5 C43 C44 119.9(5) . .
O6 C43 C44 117.8(5) . .
O5 C43 Cd2 65.6(3) . .
O6 C43 Cd2 56.8(3) . .
C44 C43 Cd2 173.6(4) . .
C49 C44 C45 117.7(5) . .
C49 C44 C43 121.7(5) . .
C45 C44 C43 120.6(5) . .
C44 C45 C46 121.5(6) . .
C47 C46 C45 121.2(6) . .
C46 C47 C48 117.8(5) . .
C46 C47 C50 124.4(6) . .
C48 C47 C50 117.8(6) . .
C47 C48 C49 120.8(5) . .
C44 C49 C48 121.0(5) . .
C58 C50 C59 109.1(8) . .
C58 C50 C51 106.0(6) . .
C59 C50 C51 113.1(6) . .
C58 C50 C47 112.0(7) . .
C59 C50 C47 107.4(5) . .
C51 C50 C47 109.3(5) . .
C56 C51 C52 117.5(5) . .
C56 C51 C50 123.0(6) . .
C52 C51 C50 119.2(5) . .
C53 C52 C51 122.0(5) . .
C52 C53 C54 120.5(5) . .
C55 C54 C53 117.7(4) . .
C55 C54 C57 121.9(4) . .
C53 C54 C57 120.2(5) . .
C54 C55 C56 122.0(5) . .
C51 C56 C55 120.3(5) . .
O7 C57 O8 121.8(5) . .
O7 C57 C54 118.2(5) . .
O8 C57 C54 120.0(5) . .
O7 C57 Cd2 61.7(3) . 3_455
O8 C57 Cd2 60.8(3) . 3_455
C54 C57 Cd2 171.6(3) . 3_455
F7 C58 F9 107.8(8) . .
F7 C58 F8 105.8(10) . .
F9 C58 F8 103.5(8) . .
F7 C58 C50 114.6(7) . .
F9 C58 C50 112.8(9) . .
F8 C58 C50 111.5(9) . .
F11 C59 F10 110.6(8) . .
F11 C59 F12 107.6(8) . .
F10 C59 F12 103.9(6) . .
F11 C59 C50 113.6(7) . .
F10 C59 C50 110.0(7) . .
F12 C59 C50 110.6(7) . .
N4B Cd1 N1 105.6(6) 3_545 .
N4B Cd1 O1 81.2(9) 3_545 .
N1 Cd1 O1 108.79(13) . .
N4B Cd1 N4A 8(4) 3_545 3_545
N1 Cd1 N4A 104.7(19) . 3_545
O1 Cd1 N4A 89(4) . 3_545
N4B Cd1 O4 105.7(9) 3_545 .
N1 Cd1 O4 92.11(13) . .
O1 Cd1 O4 155.63(14) . .
N4A Cd1 O4 98(4) 3_545 .
N4B Cd1 O3 93.2(7) 3_545 .
N1 Cd1 O3 146.35(12) . .
O1 Cd1 O3 101.35(13) . .
N4A Cd1 O3 90(3) 3_545 .
O4 Cd1 O3 55.54(12) . .
N4B Cd1 O2 136.1(9) 3_545 .
N1 Cd1 O2 91.82(13) . .
O1 Cd1 O2 54.90(12) . .
N4A Cd1 O2 144(4) 3_545 .
O4 Cd1 O2 113.79(13) . .
O3 Cd1 O2 93.48(12) . .
N4B Cd1 C40 102.1(8) 3_545 .
N1 Cd1 C40 119.05(16) . .
O1 Cd1 C40 128.51(16) . .
N4A Cd1 C40 96(4) 3_545 .
O4 Cd1 C40 27.75(13) . .
O3 Cd1 C40 27.86(14) . .
O2 Cd1 C40 103.82(13) . .
N4B Cd1 C26 108.7(9) 3_545 .
N1 Cd1 C26 101.70(14) . .
O1 Cd1 C26 27.47(12) . .
N4A Cd1 C26 116(4) 3_545 .
O4 Cd1 C26 137.63(15) . .
O3 Cd1 C26 98.13(13) . .
O2 Cd1 C26 27.43(13) . .
C40 Cd1 C26 118.84(15) . .
N2 Cd2 O6 140.15(13) . .
N2 Cd2 N3 106.69(13) . 3_445
O6 Cd2 N3 89.05(14) . 3_445
N2 Cd2 O8 102.83(14) . 3_545
O6 Cd2 O8 93.33(14) . 3_545
N3 Cd2 O8 129.98(14) 3_445 3_545
N2 Cd2 O7 91.94(13) . 3_545
O6 Cd2 O7 126.29(14) . 3_545
N3 Cd2 O7 85.47(14) 3_445 3_545
O8 Cd2 O7 53.84(11) 3_545 3_545
N2 Cd2 O5 87.14(13) . .
O6 Cd2 O5 54.38(12) . .
N3 Cd2 O5 122.82(14) 3_445 .
O8 Cd2 O5 97.83(12) 3_545 .
O7 Cd2 O5 150.68(12) 3_545 .
N2 Cd2 C57 100.63(13) . 3_545
O6 Cd2 C57 109.50(15) . 3_545
N3 Cd2 C57 107.05(16) 3_445 3_545
O8 Cd2 C57 27.07(12) 3_545 3_545
O7 Cd2 C57 26.98(12) 3_545 3_545
O5 Cd2 C57 124.86(15) . 3_545
N2 Cd2 C43 113.79(15) . .
O6 Cd2 C43 27.29(13) . .
N3 Cd2 C43 107.57(15) 3_445 .
O8 Cd2 C43 95.85(14) 3_545 .
O7 Cd2 C43 145.06(14) 3_545 .
O5 Cd2 C43 27.10(12) . .
C57 Cd2 C43 120.21(16) 3_545 .
C5 N1 C1 115.6(4) . .
C5 N1 Cd1 122.2(3) . .
C1 N1 Cd1 122.2(3) . .
C11 N2 C12 116.4(4) . .
C11 N2 Cd2 124.0(3) . .
C12 N2 Cd2 119.6(3) . .
C18 N3 C17 114.5(4) . .
C18 N3 Cd2 122.1(4) . 3
C17 N3 Cd2 123.3(3) . 3
C26 O1 Cd1 94.4(3) . .
C26 O2 Cd1 88.9(3) . .
C43 O5 Cd2 87.4(3) . .
C43 O6 Cd2 95.9(3) . .
C57 O7 Cd2 91.4(3) . 3_455
C57 O8 Cd2 92.1(3) . 3_455
C3 O9 C6 117.1(3) . .
C9 O10 C8 119.9(4) . .
C15 O11 C14 118.1(4) . .
C21A O12 C20 121.3(7) . .
C21A O12 C21B 14.7(19) . .
C20 O12 C21B 111.2(13) . .

loop_
_geom_bond_atom_site_label_1
_geom_bond_atom_site_label_2
_geom_bond_distance
_geom_bond_site_symmetry_2
C40 O4 1.243(6) .
C40 O3 1.247(5) .
C40 C37 1.497(6) 3_445
C40 Cd1 2.668(4) .
O4 Cd1 2.337(3) .
O3 Cd1 2.342(4) .
C1 N1 1.344(5) .
C1 C2 1.359(6) .
C2 C3 1.377(6) .
C3 O9 1.345(5) .
C3 C4 1.383(5) .
C4 C5 1.371(6) .
C5 N1 1.334(5) .
C6 O9 1.428(5) .
C6 C7 1.508(5) .
C7 C14 1.514(6) .
C7 C8 1.540(6) .
C7 C20 1.571(6) .
C8 O10 1.411(5) .
C9 O10 1.348(5) .
C9 C13 1.364(6) .
C9 C10 1.367(6) .
C10 C11 1.366(6) .
C11 N2 1.323(5) .
C12 N2 1.335(5) .
C12 C13 1.346(6) .
C14 O11 1.399(5) .
C15 C19 1.328(6) .
C15 C16 1.335(6) .
C15 O11 1.390(5) .
C16 C17 1.368(6) .
C17 N3 1.333(6) .
C18 N3 1.301(6) .
C18 C19 1.428(6) .
C20 O12 1.377(5) .
C21A O12 1.340(13) .
C21A C22A 1.3900 .
C21A C25A 1.3900 .
C22A C23A 1.3900 .
C23A N4A 1.3900 .
N4A C24A 1.3900 .
N4A Cd1 2.317(15) 3_455
C24A C25A 1.3900 .
C21B C25B 1.34(2) .
C21B C22B 1.39(2) .
C21B O12 1.49(3) .
C22B C23B 1.288(19) .
C23B N4B 1.21(2) .
C23B C24B 2.02(3) .
N4B C24B 1.25(2) .
N4B Cd1 2.24(2) 3_455
C24B C25B 1.400(19) .
C26 O2 1.239(5) .
C26 O1 1.244(6) .
C26 C27 1.490(6) .
C26 Cd1 2.689(5) .
C27 C28 1.363(6) .
C27 C32 1.380(6) .
C28 C29 1.375(6) .
C29 C30 1.372(7) .
C30 C31 1.361(7) .
C30 C33 1.529(7) .
C31 C32 1.398(7) .
C33 C42 1.530(9) .
C33 C34 1.540(7) .
C33 C41 1.543(9) .
C34 C39 1.363(7) .
C34 C35 1.387(7) .
C35 C36 1.384(6) .
C36 C37 1.377(7) .
C37 C38 1.378(6) .
C37 C40 1.497(6) 3
C38 C39 1.376(6) .
C41 F1 1.315(8) .
C41 F2 1.342(7) .
C41 F3 1.345(7) .
C42 F6 1.321(8) .
C42 F4 1.343(6) .
C42 F5 1.349(7) .
C43 O5 1.233(6) .
C43 O6 1.246(5) .
C43 C44 1.507(7) .
C43 Cd2 2.704(5) .
C44 C49 1.370(6) .
C44 C45 1.371(7) .
C45 C46 1.378(8) .
C46 C47 1.370(8) .
C47 C48 1.375(7) .
C47 C50 1.559(8) .
C48 C49 1.393(7) .
C50 C58 1.513(11) .
C50 C59 1.544(11) .
C50 C51 1.556(7) .
C51 C56 1.369(7) .
C51 C52 1.378(7) .
C52 C53 1.366(6) .
C53 C54 1.372(6) .
C54 C55 1.369(6) .
C54 C57 1.510(6) .
C55 C56 1.376(6) .
C57 O7 1.222(5) .
C57 O8 1.227(5) .
C57 Cd2 2.693(5) 3_455
C58 F7 1.317(9) .
C58 F9 1.335(9) .
C58 F8 1.354(11) .
C59 F11 1.291(9) .
C59 F10 1.330(7) .
C59 F12 1.361(8) .
Cd1 N4B 2.24(2) 3_545
Cd1 N1 2.252(3) .
Cd1 O1 2.290(3) .
Cd1 N4A 2.32(9) 3_545
Cd1 O2 2.411(3) .
Cd2 N2 2.272(4) .
Cd2 O6 2.274(3) .
Cd2 N3 2.326(4) 3_445
Cd2 O8 2.353(3) 3_545
Cd2 O7 2.372(3) 3_545
Cd2 O5 2.464(3) .
Cd2 C57 2.693(5) 3_545
N3 Cd2 2.326(4) 3
O7 Cd2 2.372(3) 3_455
O8 Cd2 2.353(3) 3_455

loop_
_platon_squeeze_void_nr
_platon_squeeze_void_average_x
_platon_squeeze_void_average_y
_platon_squeeze_void_average_z
_platon_squeeze_void_volume
_platon_squeeze_void_count_electrons
_platon_squeeze_void_content
1 0.183 -0.135 0.052 4208 752 ' '
2 0.372 0.117 0.030 23 7 ' '
3 0.628 0.117 0.470 23 7 ' '
4 0.872 0.383 0.530 23 7 ' '
5 0.128 0.383 0.970 23 7 ' '
6 0.872 0.617 0.030 23 7 ' '
7 0.128 0.617 0.470 23 7 ' '
8 0.372 0.883 0.530 23 7 ' '
9 0.628 0.883 0.970 23 7 ' '
